data_4350765
loop_
_publ_author_name
'Shu, Yu-Bo'
'Tang, Xiao-Liang'
'Liu, Wei-Sheng'

_publ_section_title
;
 Sm and Eu(iii) lanthanide triple helicate cages based on
 N,N&#x2032;-methylene-bis(pyridin-4-one)
;
_journal_issue 3
_journal_name_full 'Inorg. Chem. Front.'
_journal_page_first 226
_journal_paper_doi 10.1039/C3QI00089C
_journal_volume 1
_journal_year 2014
_chemical_absolute_configuration ad
_chemical_formula_moiety 'C33 H31.98 Eu2 N12 O25'
_chemical_formula_sum 'C33 H31.98 Eu2 N12 O25'
_chemical_formula_weight 1300.63
_space_group_crystal_system trigonal
_space_group_IT_number 146
_space_group_name_Hall 'R 3'
_space_group_name_H-M_alt 'R 3 :H'
_atom_sites_solution_hydrogens geom
_atom_sites_solution_primary heavy
_atom_sites_solution_secondary difmap
_audit_creation_date 2013-10-12
_audit_creation_method
;
Olex2 1.2
(compiled 2013.09.17 svn.r2790 for OlexSys, GUI svn.r4601)
;
_cell_angle_alpha 90.00
_cell_angle_beta 90.00
_cell_angle_gamma 120.00
_cell_formula_units_Z 3
_cell_length_a 14.359(2)
_cell_length_b 14.359(2)
_cell_length_c 19.115(4)
_cell_measurement_reflns_used 805
_cell_measurement_temperature 296(2)
_cell_measurement_theta_max 16.00
_cell_measurement_theta_min 2.69
_cell_volume 3413.1(10)
_computing_data_collection 'Bruker APEX2'
_computing_data_reduction 'SAINT v7.60A (Bruker, 2009)'
_computing_molecular_graphics
;
O. V. Dolomanov, L. J. Bourhis, R. J. Gildea, J. A. K. Howard and H. Puschmann,
OLEX2: a complete structure solution, refinement and analysis program.
J. Appl. Cryst. (2009). 42, 339-341.
;
_computing_publication_material
;
O. V. Dolomanov, L. J. Bourhis, R. J. Gildea, J. A. K. Howard and H. Puschmann,
OLEX2: a complete structure solution, refinement and analysis program.
J. Appl. Cryst. (2009). 42, 339-341.
;
_computing_structure_refinement
;
SHELX, G.M. Sheldrick, Acta Cryst.
(2008). A64, 112-122
;
_computing_structure_solution
;
SHELX, G.M. Sheldrick, Acta Cryst.
(2008). A64, 112-122
;
_diffrn_ambient_temperature 296(2)
_diffrn_measured_fraction_theta_full 1.000
_diffrn_measured_fraction_theta_max 1.000
_diffrn_measurement_device_type 'Bruker APEX-II CCD'
_diffrn_measurement_method '\f and \w scans'
_diffrn_radiation_monochromator graphite
_diffrn_radiation_type MoK\a
_diffrn_radiation_wavelength 0.71073
_diffrn_reflns_av_R_equivalents 0.0670
_diffrn_reflns_av_unetI/netI 0.0895
_diffrn_reflns_limit_h_max 13
_diffrn_reflns_limit_h_min -17
_diffrn_reflns_limit_k_max 17
_diffrn_reflns_limit_k_min -14
_diffrn_reflns_limit_l_max 17
_diffrn_reflns_limit_l_min -22
_diffrn_reflns_number 5775
_diffrn_reflns_theta_full 25.00
_diffrn_reflns_theta_max 25.00
_diffrn_reflns_theta_min 1.95
_diffrn_source 'fine-focus sealed tube'
_diffrn_standards_number 0
_exptl_absorpt_coefficient_mu 2.834
_exptl_absorpt_correction_T_max 0.797
_exptl_absorpt_correction_T_min 0.672
_exptl_absorpt_correction_type multi-scan
_exptl_absorpt_process_details
;
SADABS-2008/1 (Bruker,2008) was used for absorption correction.
wR2(int) was 0.0576 before and 0.0476 after correction.
The Ratio of minimum to maximum transmission is 0.8486.
The \l/2 correction factor is 0.0015.
;
_exptl_crystal_colour colorless
_exptl_crystal_density_diffrn 1.898
_exptl_crystal_density_method 'not measured'
_exptl_crystal_description polyhedral
_exptl_crystal_F_000 1919.9
_exptl_crystal_size_max 0.15
_exptl_crystal_size_mid 0.12
_exptl_crystal_size_min 0.08
_refine_diff_density_max 1.091
_refine_diff_density_min -1.098
_refine_diff_density_rms 0.190
_refine_ls_abs_structure_details 'Flack H D (1983), Acta Cryst. A39, 876-881'
_refine_ls_abs_structure_Flack 0.10(5)
_refine_ls_extinction_method none
_refine_ls_goodness_of_fit_ref 1.096
_refine_ls_hydrogen_treatment mixed
_refine_ls_matrix_type full
_refine_ls_number_parameters 218
_refine_ls_number_reflns 2690
_refine_ls_number_restraints 78
_refine_ls_restrained_S_all 1.116
_refine_ls_R_factor_all 0.0822
_refine_ls_R_factor_gt 0.0661
_refine_ls_shift/su_max 0.000
_refine_ls_shift/su_mean 0.000
_refine_ls_structure_factor_coef Fsqd
_refine_ls_weighting_details 'calc w=1/[\s^2^(Fo^2^)+(0.0185P)^2^+162.9368P] where P=(Fo^2^+2Fc^2^)/3'
_refine_ls_weighting_scheme calc
_refine_ls_wR_factor_gt 0.1345
_refine_ls_wR_factor_ref 0.1430
_reflns_number_gt 2014
_reflns_number_total 2690
_reflns_threshold_expression >2sigma(I)
_cod_data_source_file c3qi00089c.txt
_cod_data_source_block syb121208a_0m
_cod_original_cell_volume 3413.1(14)
_cod_original_sg_symbol_H-M 'R 3'
_cod_database_code 4350765
_olex2_refinement_description
;
1. Others
 Fixed Sof: H3A(0.33) H3(0.33)
 Fixed U13: Eu2(0) Eu1(0) O3(0)
 Fixed U23: Eu2(0) Eu1(0) O3(0)
 Fixed Uiso: H1(0.07) H2(0.099) H4(0.136) H5(0.098) H6A(0.061) H6B(0.061)
 H7(0.083) H8(0.115) H10(0.112) H11(0.07) H3A(0.116) H3(0.116)
 Fixed X: H1(0.503) H2(0.5225) H4(0.2302) H5(0.2159) H6A(0.2679) H6B(0.393)
 H7(0.4718) H8(0.4626) H10(0.1904) H11(0.1786) Eu2(0.3333) Eu1(0.3333)
 O3(0.3333) H3A(0.3874) H3(0.3407)
 Fixed Y: H1(0.9676) H2(0.895) H4(0.8213) H5(0.9029) H6A(0.9854) H6B(1.0578)
 H7(1.0307) H8(0.9423) H10(0.6973) H11(0.803) Eu2(0.6667) Eu1(0.6667)
 O3(0.6667) H3A(0.6593) H3(0.7281)
 Fixed Z: H1(0.4615) H2(0.3588) H4(0.2946) H5(0.3925) H6A(0.4919) H6B(0.5005)
 H7(0.5996) H8(0.7016) H10(0.6349) H11(0.5464) H3A(0.0304) H3(0.0304)
;

loop_
_space_group_symop_id
_space_group_symop_operation_xyz
1 'x, y, z'
2 '-y, x-y, z'
3 '-x+y, -x, z'
4 'x+2/3, y+1/3, z+1/3'
5 '-y+2/3, x-y+1/3, z+1/3'
6 '-x+y+2/3, -x+1/3, z+1/3'
7 'x+1/3, y+2/3, z+2/3'
8 '-y+1/3, x-y+2/3, z+2/3'
9 '-x+y+1/3, -x+2/3, z+2/3'

loop_
_atom_site_label
_atom_site_type_symbol
_atom_site_fract_x
_atom_site_fract_y
_atom_site_fract_z
_atom_site_U_iso_or_equiv
_atom_site_adp_type
_atom_site_occupancy
_atom_site_symmetry_multiplicity
_atom_site_calc_flag
_atom_site_refinement_flags
C1 C 0.448(2) 0.9366(19) 0.4288(11) 0.059(7) Uani 1 1 d DU
H1 H 0.5030 0.9676 0.4615 0.070 Uiso 1 1 calc R
C2 C 0.457(2) 0.891(2) 0.3679(12) 0.083(10) Uani 1 1 d DU
H2 H 0.5225 0.8950 0.3588 0.099 Uiso 1 1 calc R
C3 C 0.376(2) 0.8414(17) 0.3196(10) 0.102(12) Uani 1 1 d DU
C4 C 0.284(2) 0.848(2) 0.3281(14) 0.113(12) Uani 1 1 d DU
H4 H 0.2302 0.8213 0.2946 0.136 Uiso 1 1 calc R
C5 C 0.276(2) 0.8956(15) 0.3871(11) 0.081(9) Uani 1 1 d DU
H5 H 0.2159 0.9029 0.3925 0.098 Uiso 1 1 calc R
C6 C 0.3344(19) 0.9841(14) 0.4975(10) 0.051(6) Uani 1 1 d .
H6A H 0.2679 0.9854 0.4919 0.061 Uiso 1 1 calc R
H6B H 0.3930 1.0578 0.5005 0.061 Uiso 1 1 calc R
C7 C 0.411(2) 0.965(2) 0.6096(11) 0.069(8) Uani 1 1 d .
H7 H 0.4718 1.0307 0.5996 0.083 Uiso 1 1 calc R
C8 C 0.407(2) 0.914(2) 0.6693(16) 0.096(9) Uani 1 1 d DU
H8 H 0.4626 0.9423 0.7016 0.115 Uiso 1 1 calc R
C9 C 0.318(2) 0.820(2) 0.6796(13) 0.093(8) Uani 1 1 d DU
C10 C 0.241(2) 0.770(2) 0.6307(15) 0.093(11) Uani 1 1 d DU
H10 H 0.1904 0.6973 0.6349 0.112 Uiso 1 1 calc R
C11 C 0.238(2) 0.8275(16) 0.5753(12) 0.058(6) Uani 1 1 d DU
H11 H 0.1786 0.8030 0.5464 0.070 Uiso 1 1 calc R
Eu2 Eu 0.3333 0.6667 0.17874(6) 0.0291(7) Uani 1 3 d S
Eu1 Eu 0.3333 0.6667 0.82123(6) 0.0248(6) Uani 1 3 d S
N1 N 0.3503(17) 0.9329(13) 0.4385(8) 0.058(5) Uani 1 1 d .
N2 N 0.3296(17) 0.9237(14) 0.5649(9) 0.066(6) Uani 1 1 d D
N3 N 0.5296(17) 0.8511(17) 0.1260(17) 0.111(11) Uani 1 1 d DU
N4 N 0.1445(17) 0.6346(16) 0.9038(14) 0.107(10) Uani 1 1 d DU
O1 O 0.3871(18) 0.7952(16) 0.2623(10) 0.096(8) Uani 1 1 d D
O2 O 0.315(2) 0.777(2) 0.7424(12) 0.107(8) Uani 1 1 d U
O3 O 0.3333 0.6667 0.0476(15) 0.077(8) Uani 1 3 d S
H3A H 0.3874 0.6593 0.0304 0.116 Uiso 0.33 1 d PR
H3B H 0.3407 0.7281 0.0304 0.116 Uiso 0.33 1 d PR
O4 O 0.4460(19) 0.8527(15) 0.1279(11) 0.091(8) Uani 1 1 d D
O5 O 0.5320(9) 0.7691(10) 0.1487(8) 0.053(4) Uani 1 1 d D
O6 O 0.6121(19) 0.9385(18) 0.1130(16) 0.149(9) Uani 1 1 d DU
O7 O 0.184(2) 0.709(3) 0.8586(10) 0.130(12) Uani 1 1 d D
O8 O 0.1899(13) 0.5810(19) 0.9155(9) 0.085(6) Uani 1 1 d DU
O9 O 0.067(2) 0.629(2) 0.9365(16) 0.174(11) Uani 1 1 d DU

loop_
_atom_site_aniso_label
_atom_site_aniso_U_11
_atom_site_aniso_U_22
_atom_site_aniso_U_33
_atom_site_aniso_U_23
_atom_site_aniso_U_13
_atom_site_aniso_U_12
C1 0.092(15) 0.073(13) 0.055(13) 0.007(10) 0.018(11) 0.074(12)
C2 0.130(19) 0.049(14) 0.037(13) 0.008(10) 0.028(13) 0.021(13)
C3 0.22(4) 0.021(11) 0.020(12) -0.002(9) 0.017(18) 0.03(2)
C4 0.17(3) 0.038(15) 0.066(19) -0.018(13) -0.01(2) 0.01(2)
C5 0.13(2) 0.025(11) 0.043(14) 0.005(9) 0.005(15) 0.009(13)
C6 0.093(16) 0.028(10) 0.026(12) -0.014(8) -0.018(10) 0.025(11)
C7 0.12(2) 0.12(2) 0.022(12) 0.011(12) -0.002(13) 0.102(19)
C8 0.121(17) 0.113(16) 0.091(17) 0.008(13) 0.000(13) 0.086(12)
C9 0.126(16) 0.110(15) 0.103(17) 0.024(12) 0.007(13) 0.104(12)
C10 0.114(18) 0.087(16) 0.11(2) 0.001(14) 0.025(13) 0.075(14)
C11 0.106(16) 0.040(11) 0.044(12) 0.014(9) 0.017(11) 0.048(11)
Eu2 0.0317(10) 0.0317(10) 0.0240(17) 0.000 0.000 0.0158(5)
Eu1 0.0284(9) 0.0284(9) 0.0176(14) 0.000 0.000 0.0142(5)
N1 0.110(16) 0.041(10) 0.026(10) -0.003(8) -0.004(10) 0.039(11)
N2 0.15(2) 0.066(12) 0.025(10) -0.003(9) 0.004(11) 0.085(14)
N3 0.070(16) 0.073(17) 0.16(3) 0.075(17) -0.031(17) 0.016(12)
N4 0.067(16) 0.064(15) 0.15(3) -0.040(16) 0.047(17) 0.000(11)
O1 0.16(2) 0.056(12) 0.056(13) -0.017(9) 0.036(14) 0.042(14)
O2 0.162(17) 0.124(15) 0.083(13) 0.069(11) 0.042(12) 0.107(13)
O3 0.082(12) 0.082(12) 0.07(2) 0.000 0.000 0.041(6)
O4 0.140(19) 0.037(10) 0.084(15) 0.009(9) 0.047(15) 0.034(12)
O5 0.031(7) 0.051(9) 0.069(11) 0.009(8) 0.013(7) 0.015(7)
O6 0.134(15) 0.115(14) 0.173(18) 0.066(13) 0.020(14) 0.044(11)
O7 0.18(3) 0.28(4) 0.048(13) 0.069(18) 0.044(15) 0.21(3)
O8 0.055(11) 0.16(2) 0.039(10) 0.007(11) 0.020(8) 0.054(12)
O9 0.130(15) 0.192(19) 0.21(2) -0.038(14) 0.086(14) 0.086(14)

loop_
_atom_type_symbol
_atom_type_description
_atom_type_scat_dispersion_real
_atom_type_scat_dispersion_imag
_atom_type_scat_source
C C 0.0033 0.0016 'International Tables Vol C Tables 4.2.6.8 and 6.1.1.4'
H H 0.0000 0.0000 'International Tables Vol C Tables 4.2.6.8 and 6.1.1.4'
N N 0.0061 0.0033 'International Tables Vol C Tables 4.2.6.8 and 6.1.1.4'
O O 0.0106 0.0060 'International Tables Vol C Tables 4.2.6.8 and 6.1.1.4'
Eu Eu -0.1578 3.6682 'International Tables Vol C Tables 4.2.6.8 and 6.1.1.4'

loop_
_geom_angle_atom_site_label_1
_geom_angle_atom_site_label_2
_geom_angle_atom_site_label_3
_geom_angle
_geom_angle_site_symmetry_1
_geom_angle_site_symmetry_3
C2 C1 H1 122.2 . .
C2 C1 N1 116(2) . .
N1 C1 H1 122.2 . .
C1 C2 H2 118.0 . .
C3 C2 C1 124(3) . .
C3 C2 H2 118.0 . .
C2 C3 C4 118(2) . .
O1 C3 C2 122(2) . .
O1 C3 C4 119.2(17) . .
C3 C4 H4 121.3 . .
C5 C4 C3 117(3) . .
C5 C4 H4 121.3 . .
C4 C5 H5 118.0 . .
N1 C5 C4 124(3) . .
N1 C5 H5 118.0 . .
H6A C6 H6B 108.1 . .
N1 C6 H6A 109.6 . .
N1 C6 H6B 109.6 . .
N1 C6 N2 110.2(14) . .
N2 C6 H6A 109.6 . .
N2 C6 H6B 109.6 . .
C8 C7 H7 119.5 . .
N2 C7 H7 119.5 . .
N2 C7 C8 121(3) . .
C7 C8 H8 121.9 . .
C9 C8 C7 116(2) . .
C9 C8 H8 121.9 . .
C8 C9 C10 123.4(19) . .
C8 C9 O2 113(3) . .
O2 C9 C10 123(3) . .
C9 C10 H10 120.5 . .
C9 C10 C11 119(2) . .
C11 C10 H10 120.5 . .
C10 C11 H11 122.3 . .
C10 C11 N2 115(2) . .
N2 C11 H11 122.3 . .
N3 Eu2 N3 108.7(7) 2_665 .
O1 Eu2 N3 149.6(9) 3_565 2_665
O1 Eu2 N3 73.9(9) . .
O1 Eu2 N3 149.6(9) 2_665 .
O1 Eu2 N3 98.4(7) 3_565 .
O1 Eu2 N3 98.4(7) . 2_665
O1 Eu2 N3 73.9(9) 2_665 2_665
O1 Eu2 O1 75.7(9) . 2_665
O1 Eu2 O1 75.7(9) . 3_565
O1 Eu2 O1 75.7(9) 2_665 3_565
O1 Eu2 O3 134.9(5) 3_565 .
O1 Eu2 O3 134.9(6) 2_665 .
O1 Eu2 O3 134.9(6) . .
O1 Eu2 O4 68.4(7) 3_565 3_565
O1 Eu2 O4 135.4(7) 3_565 2_665
O1 Eu2 O4 118.0(9) . 2_665
O1 Eu2 O4 68.4(7) 2_665 2_665
O1 Eu2 O4 135.4(7) . 3_565
O1 Eu2 O4 135.4(7) 2_665 .
O1 Eu2 O4 118.0(9) 3_565 .
O1 Eu2 O4 68.4(7) . .
O1 Eu2 O4 118.0(9) 2_665 3_565
O1 Eu2 O5 82.0(6) . .
O1 Eu2 O5 148.0(6) 2_665 .
O1 Eu2 O5 82.0(6) 3_565 3_565
O1 Eu2 O5 76.7(7) 3_565 .
O1 Eu2 O5 76.7(7) 2_665 3_565
O1 Eu2 O5 148.0(6) 3_565 2_665
O1 Eu2 O5 148.0(6) . 3_565
O1 Eu2 O5 76.7(7) . 2_665
O1 Eu2 O5 82.0(6) 2_665 2_665
O3 Eu2 N3 69.8(6) . 2_665
O3 Eu2 N3 69.8(6) . .
O3 Eu2 O4 67.4(5) . 3_565
O3 Eu2 O4 67.4(5) . 2_665
O3 Eu2 O4 67.4(5) . .
O3 Eu2 O5 76.9(4) . .
O3 Eu2 O5 76.9(4) . 3_565
O3 Eu2 O5 76.9(4) . 2_665
O4 Eu2 N3 24.4(4) . .
O4 Eu2 N3 85.7(5) 3_565 .
O4 Eu2 N3 125.9(5) 3_565 2_665
O4 Eu2 N3 85.7(5) . 2_665
O4 Eu2 N3 125.9(5) 2_665 .
O4 Eu2 N3 24.4(4) 2_665 2_665
O4 Eu2 O4 106.1(6) . 3_565
O4 Eu2 O4 106.1(6) 2_665 3_565
O4 Eu2 O4 106.1(6) 2_665 .
O4 Eu2 O5 50.2(6) 3_565 3_565
O4 Eu2 O5 143.4(6) 3_565 2_665
O4 Eu2 O5 143.4(6) 2_665 .
O4 Eu2 O5 50.2(6) . .
O4 Eu2 O5 64.9(6) . 2_665
O4 Eu2 O5 64.9(6) 2_665 3_565
O4 Eu2 O5 143.4(6) . 3_565
O4 Eu2 O5 64.9(6) 3_565 .
O4 Eu2 O5 50.2(6) 2_665 2_665
O5 Eu2 N3 132.7(7) 3_565 .
O5 Eu2 N3 25.8(4) . .
O5 Eu2 N3 89.3(4) 2_665 .
O5 Eu2 N3 132.7(7) . 2_665
O5 Eu2 N3 25.8(4) 2_665 2_665
O5 Eu2 N3 89.3(4) 3_565 2_665
O5 Eu2 O5 115.0(3) . 3_565
O5 Eu2 O5 115.0(3) 2_665 .
O5 Eu2 O5 115.0(3) 2_665 3_565
N4 Eu1 N4 94.3(8) 3_565 2_665
N4 Eu1 N4 94.3(8) . 3_565
N4 Eu1 N4 94.3(8) . 2_665
O2 Eu1 N4 170.9(9) 2_665 3_565
O2 Eu1 N4 90.9(9) . 3_565
O2 Eu1 N4 170.9(9) . 2_665
O2 Eu1 N4 92.7(8) 3_565 3_565
O2 Eu1 N4 92.7(8) 2_665 2_665
O2 Eu1 N4 92.7(8) . .
O2 Eu1 N4 90.9(9) 3_565 2_665
O2 Eu1 N4 170.9(9) 3_565 .
O2 Eu1 N4 90.9(9) 2_665 .
O2 Eu1 O2 81.4(10) . 2_665
O2 Eu1 O2 81.4(10) . 3_565
O2 Eu1 O2 81.4(10) 2_665 3_565
O2 Eu1 O7 149.7(8) 2_665 3_565
O2 Eu1 O7 68.2(8) 3_565 3_565
O2 Eu1 O7 92.9(10) 3_565 2_665
O2 Eu1 O7 92.9(10) . 3_565
O2 Eu1 O7 68.2(7) 2_665 2_665
O2 Eu1 O7 149.7(8) 3_565 .
O2 Eu1 O7 149.7(8) . 2_665
O2 Eu1 O7 68.2(7) . .
O2 Eu1 O7 92.9(10) 2_665 .
O2 Eu1 O8 158.7(9) 2_665 3_565
O2 Eu1 O8 117.1(8) 3_565 3_565
O2 Eu1 O8 117.1(7) . .
O2 Eu1 O8 158.7(9) . 2_665
O2 Eu1 O8 90.6(8) 2_665 .
O2 Eu1 O8 90.6(8) . 3_565
O2 Eu1 O8 158.7(9) 3_565 .
O2 Eu1 O8 117.1(7) 2_665 2_665
O2 Eu1 O8 90.6(8) 3_565 2_665
O7 Eu1 N4 119.2(7) 3_565 .
O7 Eu1 N4 25.1(4) . .
O7 Eu1 N4 25.1(4) 2_665 2_665
O7 Eu1 N4 88.7(7) 2_665 .
O7 Eu1 N4 88.7(7) 3_565 2_665
O7 Eu1 N4 88.7(7) . 3_565
O7 Eu1 N4 119.2(7) . 2_665
O7 Eu1 N4 119.2(7) 2_665 3_565
O7 Eu1 N4 25.1(4) 3_565 3_565
O7 Eu1 O7 112.7(4) . 2_665
O7 Eu1 O7 112.7(4) 3_565 2_665
O7 Eu1 O7 112.7(4) . 3_565
O8 Eu1 N4 24.8(4) 2_665 2_665
O8 Eu1 N4 69.6(7) 2_665 3_565
O8 Eu1 N4 69.6(7) . 2_665
O8 Eu1 N4 97.2(6) 3_565 2_665
O8 Eu1 N4 97.2(6) . 3_565
O8 Eu1 N4 24.8(4) . .
O8 Eu1 N4 69.6(7) 3_565 .
O8 Eu1 N4 24.8(4) 3_565 3_565
O8 Eu1 N4 97.2(6) 2_665 .
O8 Eu1 O7 49.9(6) . .
O8 Eu1 O7 118.0(6) 2_665 .
O8 Eu1 O7 118.0(6) 3_565 2_665
O8 Eu1 O7 65.8(8) 3_565 .
O8 Eu1 O7 65.8(8) . 2_665
O8 Eu1 O7 49.9(6) 3_565 3_565
O8 Eu1 O7 49.9(6) 2_665 2_665
O8 Eu1 O7 65.8(8) 2_665 3_565
O8 Eu1 O7 118.0(6) . 3_565
O8 Eu1 O8 75.3(6) 3_565 .
O8 Eu1 O8 75.3(6) 3_565 2_665
O8 Eu1 O8 75.3(6) . 2_665
C1 N1 C6 120.4(19) . .
C5 N1 C1 120(2) . .
C5 N1 C6 119(2) . .
C7 N2 C6 121(2) . .
C7 N2 C11 123(2) . .
C11 N2 C6 116.4(18) . .
O4 N3 Eu2 59.4(13) . .
O4 N3 O5 120(2) . .
O4 N3 O6 116(2) . .
O5 N3 Eu2 60.2(10) . .
O6 N3 Eu2 170(3) . .
O6 N3 O5 123(2) . .
O7 N4 Eu1 60.8(12) . .
O8 N4 Eu1 58.3(11) . .
O8 N4 O7 119(2) . .
O9 N4 Eu1 175(2) . .
O9 N4 O7 114(3) . .
O9 N4 O8 126(3) . .
C3 O1 Eu2 155.6(16) . .
C9 O2 Eu1 157(2) . .
Eu2 O3 H3A 111.6 . .
Eu2 O3 H3B 111.6 . .
H3A O3 H3B 107.3 . .
N3 O4 Eu2 96.2(15) . .
N3 O5 Eu2 94.1(12) . .
N4 O7 Eu1 94.0(13) . .
N4 O8 Eu1 96.9(13) . .

loop_
_geom_bond_atom_site_label_1
_geom_bond_atom_site_label_2
_geom_bond_distance
_geom_bond_site_symmetry_2
C1 H1 0.9300 .
C1 C2 1.372(18) .
C1 N1 1.38(3) .
C2 H2 0.9300 .
C2 C3 1.373(19) .
C3 C4 1.381(18) .
C3 O1 1.329(16) .
C4 H4 0.9300 .
C4 C5 1.352(17) .
C5 H5 0.9300 .
C5 N1 1.35(3) .
C6 H6A 0.9700 .
C6 H6B 0.9700 .
C6 N1 1.42(2) .
C6 N2 1.54(2) .
C7 H7 0.9300 .
C7 C8 1.35(3) .
C7 N2 1.32(3) .
C8 H8 0.9300 .
C8 C9 1.327(18) .
C9 C10 1.349(18) .
C9 O2 1.34(3) .
C10 H10 0.9300 .
C10 C11 1.355(19) .
C11 H11 0.9300 .
C11 N2 1.361(17) .
Eu2 N3 2.92(2) 2_665
Eu2 N3 2.92(2) .
Eu2 O1 2.265(17) 3_565
Eu2 O1 2.265(17) .
Eu2 O1 2.265(17) 2_665
Eu2 O3 2.51(3) .
Eu2 O4 2.525(19) 2_665
Eu2 O4 2.525(19) 3_565
Eu2 O4 2.525(19) .
Eu2 O5 2.537(12) 3_565
Eu2 O5 2.537(12) 2_665
Eu2 O5 2.537(12) .
Eu1 N4 2.967(19) 2_665
Eu1 N4 2.967(19) 3_565
Eu1 N4 2.967(19) .
Eu1 O2 2.291(18) .
Eu1 O2 2.291(18) 2_665
Eu1 O2 2.291(18) 3_565
Eu1 O7 2.598(19) 2_665
Eu1 O7 2.60(2) 3_565
Eu1 O7 2.598(19) .
Eu1 O8 2.544(15) 3_565
Eu1 O8 2.544(15) .
Eu1 O8 2.544(15) 2_665
N3 O4 1.213(17) .
N3 O5 1.271(16) .
N3 O6 1.247(17) .
N4 O7 1.264(18) .
N4 O8 1.252(17) .
N4 O9 1.240(17) .
O3 H3A 0.8971 .
O3 H3B 0.8970 .

loop_
_geom_torsion_atom_site_label_1
_geom_torsion_atom_site_label_2
_geom_torsion_atom_site_label_3
_geom_torsion_atom_site_label_4
_geom_torsion
_geom_torsion_site_symmetry_1
C1 C2 C3 C4 8(5) .
C1 C2 C3 O1 -178(3) .
C2 C1 N1 C5 -6(3) .
C2 C1 N1 C6 -175(2) .
C2 C3 C4 C5 -6(4) .
C2 C3 O1 Eu2 140(4) .
C3 C4 C5 N1 -2(4) .
C4 C3 O1 Eu2 -46(6) .
C4 C5 N1 C1 8(3) .
C4 C5 N1 C6 178(2) .
C7 C8 C9 C10 8(4) .
C7 C8 C9 O2 -175(2) .
C8 C7 N2 C6 179(2) .
C8 C7 N2 C11 -1(3) .
C8 C9 C10 C11 -17(5) .
C8 C9 O2 Eu1 -99(6) .
C9 C10 C11 N2 16(4) .
C10 C9 O2 Eu1 79(6) .
C10 C11 N2 C6 173(2) .
C10 C11 N2 C7 -7(3) .
N1 C1 C2 C3 -3(4) .
N1 C6 N2 C7 107(2) .
N1 C6 N2 C11 -73(2) .
N2 C6 N1 C1 -70(2) .
N2 C6 N1 C5 121(2) .
N2 C7 C8 C9 1(4) .
N3 Eu2 N3 O4 20(3) 2_665
N3 Eu2 N3 O5 -161.1(12) 2_665
N3 Eu2 N3 O6 86(10) 2_665
N3 Eu2 O1 C3 166(4) .
N3 Eu2 O1 C3 59(4) 2_665
N3 Eu2 O4 N3 -161(3) 2_665
N3 Eu2 O5 N3 24.7(16) 2_665
N4 Eu1 N4 O7 172.4(19) 2_665
N4 Eu1 N4 O7 78(3) 3_565
N4 Eu1 N4 O8 -97.9(13) 3_565
N4 Eu1 N4 O8 -3(2) 2_665
N4 Eu1 N4 O9 64(30) 3_565
N4 Eu1 N4 O9 159(29) 2_665
N4 Eu1 O2 C9 -144(6) .
N4 Eu1 O2 C9 121(6) 3_565
N4 Eu1 O2 C9 -4(10) 2_665
N4 Eu1 O7 N4 -9(2) 2_665
N4 Eu1 O7 N4 -103(3) 3_565
N4 Eu1 O8 N4 177(2) 2_665
N4 Eu1 O8 N4 84.6(14) 3_565
O1 C3 C4 C5 180(2) .
O1 Eu2 N3 O4 -73(2) .
O1 Eu2 N3 O4 -69(2) 2_665
O1 Eu2 N3 O4 -146(2) 3_565
O1 Eu2 N3 O5 105.3(18) .
O1 Eu2 N3 O5 108.9(19) 2_665
O1 Eu2 N3 O5 32.9(18) 3_565
O1 Eu2 N3 O6 -80(9) 3_565
O1 Eu2 N3 O6 -4(10) 2_665
O1 Eu2 N3 O6 -7(9) .
O1 Eu2 O1 C3 -91(4) 3_565
O1 Eu2 O1 C3 -12(4) 2_665
O1 Eu2 O4 N3 99(2) .
O1 Eu2 O4 N3 138(2) 2_665
O1 Eu2 O4 N3 39(2) 3_565
O1 Eu2 O5 N3 -69.4(18) .
O1 Eu2 O5 N3 -115(2) 2_665
O1 Eu2 O5 N3 -146.5(19) 3_565
O2 C9 C10 C11 166(3) .
O2 Eu1 N4 O7 -62(5) 3_565
O2 Eu1 N4 O7 -95(2) 2_665
O2 Eu1 N4 O7 -13(2) .
O2 Eu1 N4 O8 122(5) 3_565
O2 Eu1 N4 O8 89.5(18) 2_665
O2 Eu1 N4 O8 171.0(18) .
O2 Eu1 N4 O9 -76(30) 3_565
O2 Eu1 N4 O9 -108(29) 2_665
O2 Eu1 N4 O9 -27(29) .
O2 Eu1 O2 C9 29(5) 3_565
O2 Eu1 O2 C9 -54(5) 2_665
O2 Eu1 O7 N4 166(3) .
O2 Eu1 O7 N4 86(2) 2_665
O2 Eu1 O7 N4 163.9(17) 3_565
O2 Eu1 O8 N4 -10(2) .
O2 Eu1 O8 N4 -90.8(18) 2_665
O2 Eu1 O8 N4 -158(2) 3_565
O3 Eu2 N3 O4 80(2) .
O3 Eu2 N3 O5 -102.0(17) .
O3 Eu2 N3 O6 145(9) .
O3 Eu2 O1 C3 128(4) .
O3 Eu2 O4 N3 -91(2) .
O3 Eu2 O5 N3 70.5(17) .
O4 Eu2 N3 O4 147(2) 3_565
O4 Eu2 N3 O4 40(2) 2_665
O4 Eu2 N3 O5 -34.5(16) 3_565
O4 Eu2 N3 O5 178(4) .
O4 Eu2 N3 O5 -141.4(16) 2_665
O4 Eu2 N3 O6 -147(9) 3_565
O4 Eu2 N3 O6 66(9) .
O4 Eu2 N3 O6 106(10) 2_665
O4 Eu2 O1 C3 43(4) 2_665
O4 Eu2 O1 C3 141(4) .
O4 Eu2 O1 C3 -128(4) 3_565
O4 Eu2 O4 N3 -34(3) 3_565
O4 Eu2 O4 N3 -147.0(18) 2_665
O4 Eu2 O5 N3 141.4(18) 3_565
O4 Eu2 O5 N3 58(2) 2_665
O4 Eu2 O5 N3 -0.8(19) .
O4 N3 O5 Eu2 2(3) .
O5 Eu2 N3 O4 128(2) 3_565
O5 Eu2 N3 O4 -178(4) .
O5 Eu2 N3 O4 3(2) 2_665
O5 Eu2 N3 O5 -178.3(18) 2_665
O5 Eu2 N3 O5 -53.9(17) 3_565
O5 Eu2 N3 O6 -167(9) 3_565
O5 Eu2 N3 O6 -113(10) .
O5 Eu2 N3 O6 69(9) 2_665
O5 Eu2 O1 C3 -169(4) .
O5 Eu2 O1 C3 -44(5) 3_565
O5 Eu2 O1 C3 73(4) 2_665
O5 Eu2 O4 N3 -78(3) 3_565
O5 Eu2 O4 N3 1(2) .
O5 Eu2 O4 N3 -176(2) 2_665
O5 Eu2 O5 N3 139.1(16) 3_565
O5 Eu2 O5 N3 2(2) 2_665
O5 N3 O4 Eu2 -2(3) .
O6 N3 O4 Eu2 -169(3) .
O6 N3 O5 Eu2 168(3) .
O7 Eu1 N4 O7 81.4(17) 3_565
O7 Eu1 N4 O7 -163(2) 2_665
O7 Eu1 N4 O8 -94.2(19) 3_565
O7 Eu1 N4 O8 21.3(18) 2_665
O7 Eu1 N4 O8 -176(3) .
O7 Eu1 N4 O9 68(29) 3_565
O7 Eu1 N4 O9 -177(29) 2_665
O7 Eu1 N4 O9 -13(28) .
O7 Eu1 O2 C9 -151(6) .
O7 Eu1 O2 C9 96(6) 3_565
O7 Eu1 O2 C9 -52(6) 2_665
O7 Eu1 O7 N4 18(2) 2_665
O7 Eu1 O7 N4 -110.7(17) 3_565
O7 Eu1 O8 N4 -157(2) 2_665
O7 Eu1 O8 N4 100(2) 3_565
O7 Eu1 O8 N4 2.5(19) .
O7 N4 O8 Eu1 -4(3) .
O8 Eu1 N4 O7 148(2) 2_665
O8 Eu1 N4 O7 176(3) .
O8 Eu1 N4 O7 76(2) 3_565
O8 Eu1 N4 O8 -99(2) 3_565
O8 Eu1 N4 O8 -27.9(19) 2_665
O8 Eu1 N4 O9 134(29) 2_665
O8 Eu1 N4 O9 63(29) 3_565
O8 Eu1 N4 O9 162(30) .
O8 Eu1 O2 C9 146(6) 3_565
O8 Eu1 O2 C9 -140(5) .
O8 Eu1 O2 C9 98(6) 2_665
O8 Eu1 O7 N4 -93(2) 3_565
O8 Eu1 O7 N4 -37(2) 2_665
O8 Eu1 O7 N4 -2.4(19) .
O8 Eu1 O8 N4 73(2) 3_565
O8 Eu1 O8 N4 151.3(19) 2_665
O8 N4 O7 Eu1 4(3) .
O9 N4 O7 Eu1 179(2) .
O9 N4 O8 Eu1 -178(3) .
